data_4320980
loop_
_publ_author_name
'Wai Him Kwok'
'Huichang Zhang'
'Pramatha Payra'
'Maosheng Duan'
'Shao-ching Hung'
'Dean H. Johnston'
'Judith Gallucci'
'Ewa Skrzypczak-Jankun'
'Michael K. Chan'

_publ_contact_author_address
;Departments of Chemistry and Biochemistry
The Ohio State University
100 West 18th Avenue
Columbus, OH 43210
;
_publ_contact_author_email chan@chemistry.ohio-state.edu
_publ_contact_author_fax 614-292-6773
_publ_contact_author_name 'Michael K. Chan'
_publ_contact_author_phone 614-292-8375
_publ_section_title
;
 Synthesis and Characterization of the Dimethyl-Substituted
 Bisbenzimidazole Ligand and Its Manganese Complex
;
_journal_name_full 'Inorganic Chemistry'
_journal_page_first 2367
_journal_page_last 2376
_journal_paper_doi 10.1021/ic991322a
_journal_volume 39
_journal_year 2000
_chemical_formula_sum 'C30 H24 Cl2 N6 O8'
_chemical_formula_weight 667.45
_space_group_IT_number 14
_symmetry_cell_setting monoclinic
_symmetry_Int_Tables_number 14
_symmetry_space_group_name_Hall '-P 2yn'
_symmetry_space_group_name_H-M 'P 1 21/n 1'
_audit_creation_method SHELXL--93
_cell_angle_alpha 90.00
_cell_angle_beta 100.147(1)
_cell_angle_gamma 90.00
_cell_formula_units_Z 4
_cell_length_a 8.7086(2)
_cell_length_b 28.8382(7)
_cell_length_c 11.9403(3)
_cell_measurement_temperature 293(2)
_cell_volume 2951.79(12)
_computing_data_reduction 'SAINT v. 5.0, Bruker Analytic X-ray Systems'
_computing_structure_refinement 'SHELXL--93 (Sheldrick, 1993)'
_computing_structure_solution 'SHELXS--86 (Sheldrick, 1990)'
_diffrn_ambient_temperature 293(2)
_diffrn_measurement_device 'Bruker SMART CCD'
_diffrn_radiation_monochromator graphite
_diffrn_radiation_source 'sealed tube'
_diffrn_radiation_type MoK\a
_diffrn_radiation_wavelength 0.71073
_diffrn_reflns_av_R_equivalents 0.056
_diffrn_reflns_limit_h_max 11
_diffrn_reflns_limit_h_min -11
_diffrn_reflns_limit_k_max 39
_diffrn_reflns_limit_k_min -32
_diffrn_reflns_limit_l_max 16
_diffrn_reflns_limit_l_min -9
_diffrn_reflns_number 18805
_diffrn_reflns_theta_max 27.50
_diffrn_reflns_theta_min 2.24
_exptl_absorpt_coefficient_mu 0.284
_exptl_absorpt_correction_T_max 1.0
_exptl_absorpt_correction_T_min 0.797
_exptl_absorpt_correction_type SADABS
_exptl_crystal_colour yellow
_exptl_crystal_density_diffrn 1.50
_exptl_crystal_description plate
_exptl_crystal_F_000 1376
_exptl_crystal_size_max 0.22
_exptl_crystal_size_mid 0.20
_exptl_crystal_size_min 0.06
_refine_diff_density_max 1.010
_refine_diff_density_min -0.918
_refine_ls_extinction_method none
_refine_ls_goodness_of_fit_all 1.039
_refine_ls_goodness_of_fit_obs 1.190
_refine_ls_hydrogen_treatment noref
_refine_ls_matrix_type full
_refine_ls_number_parameters 410
_refine_ls_number_reflns 6703
_refine_ls_number_restraints 0
_refine_ls_restrained_S_all 1.048
_refine_ls_restrained_S_obs 1.190
_refine_ls_R_factor_all 0.1686
_refine_ls_R_factor_obs 0.0971
_refine_ls_shift/esd_max -0.026
_refine_ls_structure_factor_coef Fsqd
_refine_ls_weighting_details 'w=1/[\s^2^(Fo^2^)+(0.0841P)^2^+7.8966P] where P=(Fo^2^+2Fc^2^)/3'
_refine_ls_weighting_scheme calc
_refine_ls_wR_factor_all 0.2577
_refine_ls_wR_factor_obs 0.2156
_reflns_number_observed 3768
_reflns_number_total 6743
_reflns_observed_criterion >2sigma(I)
_cod_data_source_file ic991322a_1.cif
_cod_data_source_block '[H~2~(Me~2~BBZ)](ClO~4~)~2~'
_cod_depositor_comments
;
The following automatic conversions were performed:

'_refine_ls_weighting_scheme' value 'calc
w=1/[\s^2^(Fo^2^)+(0.0841P)^2^+7.8966P] where P=(Fo^2^+2Fc^2^)/3' was
changed to 'calc'. New tag '_refine_ls_weighting_details' was
created. The value of the new tag was set to
'w=1/[\s^2^(Fo^2^)+(0.0841P)^2^+7.8966P] where P=(Fo^2^+2Fc^2^)/3'.

Automatic conversion script
Id: cif_fix_values 3143 2015-03-26 13:38:13Z robertas 
;
_cod_original_cell_volume 2951.8(1)
_cod_original_sg_symbol_H-M 'P 21/n '
_cod_database_code 4320980

loop_
_symmetry_equiv_pos_as_xyz
'x, y, z'
'-x+1/2, y+1/2, -z+1/2'
'-x, -y, -z'
'x-1/2, -y-1/2, z-1/2'

loop_
_atom_site_aniso_label
_atom_site_aniso_U_11
_atom_site_aniso_U_22
_atom_site_aniso_U_33
_atom_site_aniso_U_23
_atom_site_aniso_U_13
_atom_site_aniso_U_12
Cl1 0.0456(7) 0.0614(8) 0.0574(8) -0.0048(7) 0.0200(6) -0.0094(6)
O1 0.151(6) 0.181(6) 0.108(5) -0.019(4) 0.094(5) -0.021(5)
O2 0.048(2) 0.091(3) 0.100(4) 0.019(3) 0.002(2) -0.005(2)
O3 0.079(3) 0.072(3) 0.106(4) 0.018(3) 0.003(3) 0.000(2)
O4 0.069(3) 0.087(3) 0.142(5) -0.046(3) 0.017(3) -0.021(3)
Cl2 0.0921(13) 0.0954(13) 0.0658(11) 0.0004(9) 0.0122(9) -0.0469(11)
O5 0.098(4) 0.078(3) 0.119(4) 0.020(3) 0.058(3) -0.013(3)
N1 0.040(2) 0.043(2) 0.040(2) 0.002(2) 0.014(2) -0.004(2)
N2 0.047(2) 0.044(2) 0.045(2) 0.000(2) 0.006(2) -0.009(2)
N3 0.038(2) 0.043(2) 0.038(2) 0.008(2) 0.006(2) -0.003(2)
N4 0.033(2) 0.047(2) 0.041(2) 0.001(2) 0.012(2) -0.004(2)
N5 0.040(2) 0.058(3) 0.044(2) 0.011(2) 0.012(2) -0.006(2)
N6 0.048(2) 0.046(2) 0.038(2) 0.005(2) 0.016(2) -0.002(2)
C1 0.039(3) 0.046(3) 0.035(3) 0.001(2) 0.010(2) 0.002(2)
C2 0.037(3) 0.059(3) 0.038(3) 0.008(2) 0.011(2) -0.003(2)
C3 0.047(3) 0.077(4) 0.042(3) 0.004(3) 0.018(2) 0.012(3)
C4 0.057(3) 0.063(4) 0.052(3) -0.009(3) 0.020(3) 0.012(3)
C5 0.052(3) 0.047(3) 0.049(3) -0.009(2) 0.014(3) 0.001(2)
C6 0.040(3) 0.047(3) 0.039(3) 0.002(2) 0.010(2) -0.001(2)
C7 0.043(3) 0.037(3) 0.046(3) 0.000(2) 0.009(2) -0.005(2)
C8 0.038(3) 0.034(2) 0.051(3) 0.001(2) 0.014(2) -0.002(2)
C9 0.039(3) 0.053(3) 0.054(3) -0.002(3) 0.006(2) -0.004(2)
C10 0.036(3) 0.061(4) 0.074(4) 0.003(3) 0.009(3) -0.008(2)
C11 0.040(3) 0.057(3) 0.074(4) 0.005(3) 0.030(3) -0.003(2)
C12 0.044(3) 0.054(3) 0.052(3) -0.002(3) 0.021(3) -0.001(2)
C13 0.036(3) 0.043(3) 0.042(3) -0.003(2) 0.012(2) -0.005(2)
C14 0.043(3) 0.044(3) 0.036(3) -0.001(2) 0.018(2) 0.003(2)
C15 0.062(4) 0.056(3) 0.054(3) 0.015(3) 0.019(3) -0.006(3)
C16 0.041(3) 0.049(3) 0.035(3) 0.001(2) 0.012(2) 0.000(2)
C17 0.061(4) 0.058(3) 0.035(3) 0.010(2) 0.005(2) 0.005(3)
C18 0.051(3) 0.073(4) 0.039(3) 0.006(3) -0.004(2) 0.003(3)
C19 0.043(3) 0.056(3) 0.049(3) -0.007(3) 0.002(2) -0.004(2)
C20 0.039(3) 0.047(3) 0.037(3) -0.003(2) 0.006(2) -0.005(2)
C21 0.038(3) 0.044(3) 0.031(2) -0.002(2) 0.005(2) 0.002(2)
C22 0.038(3) 0.047(3) 0.051(3) -0.001(2) 0.004(2) -0.008(2)
C23 0.035(3) 0.044(3) 0.052(3) 0.007(2) 0.001(2) -0.007(2)
C24 0.060(4) 0.051(3) 0.065(4) 0.000(3) 0.005(3) -0.011(3)
C25 0.058(4) 0.042(3) 0.099(5) 0.008(3) -0.007(4) -0.008(3)
C26 0.058(4) 0.056(4) 0.083(5) 0.035(3) -0.008(3) -0.011(3)
C27 0.059(4) 0.058(4) 0.058(4) 0.022(3) 0.000(3) -0.012(3)
C28 0.039(3) 0.046(3) 0.054(3) 0.010(2) 0.002(2) -0.005(2)
C29 0.042(3) 0.049(3) 0.039(3) 0.009(2) 0.006(2) -0.006(2)
C30 0.053(4) 0.083(4) 0.076(4) 0.012(4) 0.030(3) -0.019(3)

loop_
_atom_site_label
_atom_site_type_symbol
_atom_site_fract_x
_atom_site_fract_y
_atom_site_fract_z
_atom_site_U_iso_or_equiv
_atom_site_thermal_displace_type
_atom_site_occupancy
_atom_site_calc_flag
_atom_site_refinement_flags
_atom_site_disorder_group
Cl1 Cl 0.8859(2) 0.77404(5) 0.15014(12) 0.0535(4) Uani 1 d . .
O1 O 0.8164(8) 0.7778(3) 0.2466(6) 0.138(3) Uani 1 d . .
O2 O 1.0468(5) 0.7624(2) 0.1804(4) 0.0810(14) Uani 1 d . .
O3 O 0.8769(6) 0.8177(2) 0.0918(5) 0.0871(15) Uani 1 d . .
O4 O 0.8087(6) 0.7399(2) 0.0744(5) 0.100(2) Uani 1 d . .
Cl2 Cl 0.2337(2) 0.01791(7) 0.2787(2) 0.0846(6) Uani 1 d . .
O5 O 0.2952(6) 0.0537(2) 0.2207(5) 0.093(2) Uani 1 d . .
O6 O 0.0764(15) 0.0228(4) 0.2630(11) 0.134(4) Uiso 0.65 d P .
O7 O 0.3055(11) 0.0211(3) 0.3938(8) 0.100(3) Uiso 0.65 d P .
O8 O 0.3016(9) -0.0268(3) 0.2451(7) 0.094(2) Uiso 0.65 d P .
O6A O 0.0858(13) 0.0007(4) 0.2382(10) 0.055(3) Uiso 0.35 d P .
O7A O 0.2199(18) 0.0351(5) 0.3958(12) 0.081(4) Uiso 0.35 d P .
N1 N 1.0691(4) 0.41031(13) -0.3702(3) 0.0399(9) Uani 1 d . .
H1 H 1.0003(4) 0.41593(13) -0.3284(3) 0.048 Uiso 1 calc R .
N2 N 1.1723(5) 0.46305(14) -0.1634(4) 0.0454(10) Uani 1 d . .
N3 N 0.9985(4) 0.39070(14) -0.0728(3) 0.0399(9) Uani 1 d . .
H3 H 0.9696(4) 0.40997(14) -0.1275(3) 0.048 Uiso 1 calc R .
N4 N 0.8548(4) 0.34707(14) -0.2866(3) 0.0395(9) Uani 1 d . .
N5 N 1.2648(5) 0.41963(15) -0.4589(4) 0.0469(10) Uani 1 d . .
N6 N 0.9943(5) 0.33300(14) 0.0426(3) 0.0428(10) Uani 1 d . .
C1 C 1.0856(5) 0.3689(2) -0.4234(4) 0.0394(11) Uani 1 d . .
C2 C 1.2097(5) 0.3744(2) -0.4810(4) 0.0441(12) Uani 1 d . .
C3 C 1.2572(6) 0.3392(2) -0.5465(4) 0.0541(14) Uani 1 d . .
H3 H 1.3408(6) 0.3430(2) -0.5845(4) 0.065 Uiso 1 calc R .
C4 C 1.1740(7) 0.2981(2) -0.5525(5) 0.0559(14) Uani 1 d . .
H4 H 1.2019(7) 0.2738(2) -0.5960(5) 0.067 Uiso 1 calc R .
C5 C 1.0505(6) 0.2923(2) -0.4953(4) 0.0488(13) Uani 1 d . .
H5 H 0.9967(6) 0.2643(2) -0.5028(4) 0.059 Uiso 1 calc R .
C6 C 1.0033(6) 0.3265(2) -0.4273(4) 0.0414(11) Uani 1 d . .
C7 C 0.8797(6) 0.3184(2) -0.3612(4) 0.0419(11) Uani 1 d . .
H7 H 0.8187(6) 0.2918(2) -0.3742(4) 0.050 Uiso 1 calc R .
C8 C 0.7307(5) 0.3384(2) -0.2262(4) 0.0404(11) Uani 1 d . .
C9 C 0.5818(6) 0.3268(2) -0.2831(5) 0.0490(13) Uani 1 d . .
H9 H 0.5634(6) 0.3234(2) -0.3618(5) 0.059 Uiso 1 calc R .
C10 C 0.4607(6) 0.3204(2) -0.2228(5) 0.0571(15) Uani 1 d . .
H10 H 0.3621(6) 0.3123(2) -0.2613(5) 0.068 Uiso 1 calc R .
C11 C 0.4860(6) 0.3259(2) -0.1064(5) 0.0544(14) Uani 1 d . .
H11 H 0.4041(6) 0.3223(2) -0.0666(5) 0.065 Uiso 1 calc R .
C12 C 0.6335(6) 0.3368(2) -0.0490(5) 0.0488(13) Uani 1 d . .
H12 H 0.6509(6) 0.3397(2) 0.0298(5) 0.059 Uiso 1 calc R .
C13 C 0.7562(5) 0.3433(2) -0.1077(4) 0.0394(11) Uani 1 d . .
C14 C 0.9126(6) 0.3554(2) -0.0463(4) 0.0397(11) Uani 1 d . .
C15 C 0.9519(7) 0.2901(2) 0.0961(5) 0.0567(14) Uani 1 d . .
H15A H 0.9238(44) 0.2972(2) 0.1684(15) 0.085 Uiso 1 calc R .
H15B H 1.0392(16) 0.2692(6) 0.1070(30) 0.085 Uiso 1 calc R .
H15C H 0.8651(29) 0.2757(7) 0.0478(16) 0.085 Uiso 1 calc R .
C16 C 1.1390(6) 0.3549(2) 0.0739(4) 0.0413(11) Uani 1 d . .
C17 C 1.2665(6) 0.3451(2) 0.1572(4) 0.0515(13) Uani 1 d . .
H17 H 1.2669(6) 0.3196(2) 0.2051(4) 0.062 Uiso 1 calc R .
C18 C 1.3914(7) 0.3741(2) 0.1662(5) 0.0557(14) Uani 1 d . .
H18 H 1.4773(7) 0.3689(2) 0.2232(5) 0.067 Uiso 1 calc R .
C19 C 1.3940(6) 0.4113(2) 0.0925(4) 0.0500(13) Uani 1 d . .
H19 H 1.4816(6) 0.4303(2) 0.1016(4) 0.060 Uiso 1 calc R .
C20 C 1.2689(5) 0.4211(2) 0.0052(4) 0.0410(11) Uani 1 d . .
C21 C 1.1405(5) 0.3919(2) -0.0002(4) 0.0377(10) Uani 1 d . .
C22 C 1.2772(6) 0.4585(2) -0.0756(4) 0.0461(12) Uani 1 d . .
H22 H 1.3601(6) 0.4793(2) -0.0627(4) 0.055 Uiso 1 calc R .
C23 C 1.1852(5) 0.4996(2) -0.2399(5) 0.0444(12) Uani 1 d . .
C24 C 1.1927(7) 0.5462(2) -0.2047(5) 0.0594(15) Uani 1 d . .
H24 H 1.1904(7) 0.5536(2) -0.1292(5) 0.071 Uiso 1 calc R .
C25 C 1.2035(7) 0.5809(2) -0.2826(7) 0.069(2) Uani 1 d . .
H25 H 1.2066(7) 0.6117(2) -0.2594(7) 0.082 Uiso 1 calc R .
C26 C 1.2098(7) 0.5705(2) -0.3946(6) 0.068(2) Uani 1 d . .
H26 H 1.2194(7) 0.5942(2) -0.4455(6) 0.082 Uiso 1 calc R .
C27 C 1.2020(7) 0.5250(2) -0.4314(5) 0.060(2) Uani 1 d . .
H27 H 1.2054(7) 0.5181(2) -0.5070(5) 0.072 Uiso 1 calc R .
C28 C 1.1887(6) 0.4889(2) -0.3534(5) 0.0469(12) Uani 1 d . .
C29 C 1.1761(6) 0.4408(2) -0.3929(4) 0.0433(12) Uani 1 d . .
C30 C 1.4082(7) 0.4372(2) -0.4942(6) 0.068(2) Uani 1 d . .
H30A H 1.3923(18) 0.4394(14) -0.5756(6) 0.103 Uiso 1 calc R .
H30B H 1.4929(13) 0.4164(8) -0.4683(32) 0.103 Uiso 1 calc R .
H30C H 1.4327(29) 0.4673(7) -0.4615(30) 0.103 Uiso 1 calc R .

loop_
_atom_type_symbol
_atom_type_description
_atom_type_scat_dispersion_real
_atom_type_scat_dispersion_imag
_atom_type_scat_source
C C 0.0033 0.0016 'International Tables Vol C Tables 4.2.6.8 and 6.1.1.4'
H H 0.0000 0.0000 'International Tables Vol C Tables 4.2.6.8 and 6.1.1.4'
N N 0.0061 0.0033 'International Tables Vol C Tables 4.2.6.8 and 6.1.1.4'
O O 0.0106 0.0060 'International Tables Vol C Tables 4.2.6.8 and 6.1.1.4'
Cl Cl 0.1484 0.1585 'International Tables Vol C Tables 4.2.6.8 and 6.1.1.4'

loop_
_geom_angle_atom_site_label_1
_geom_angle_atom_site_label_2
_geom_angle_atom_site_label_3
_geom_angle
_geom_angle_site_symmetry_1
_geom_angle_site_symmetry_3
_geom_angle_publ_flag
O1 Cl1 O4 110.7(4) . . ?
O1 Cl1 O2 111.0(4) . . ?
O4 Cl1 O2 109.4(3) . . ?
O1 Cl1 O3 109.8(4) . . ?
O4 Cl1 O3 108.6(3) . . ?
O2 Cl1 O3 107.2(3) . . ?
O6 Cl2 O6A 30.2(6) . . ?
O6 Cl2 O5 108.6(6) . . ?
O6A Cl2 O5 120.3(5) . . ?
O6 Cl2 O7 113.1(7) . . ?
O6A Cl2 O7 126.1(6) . . ?
O5 Cl2 O7 106.9(4) . . ?
O6 Cl2 O8 119.2(6) . . ?
O6A Cl2 O8 89.2(6) . . ?
O5 Cl2 O8 107.3(4) . . ?
O7 Cl2 O8 100.9(5) . . ?
O6 Cl2 O7A 81.4(8) . . ?
O6A Cl2 O7A 102.7(8) . . ?
O5 Cl2 O7A 108.5(6) . . ?
O7 Cl2 O7A 33.7(6) . . ?
O8 Cl2 O7A 128.9(7) . . ?
O6A O6 Cl2 77.1(16) . . ?
O7A O7 Cl2 79.5(13) . . ?
O6 O6A Cl2 72.7(16) . . ?
O7 O7A Cl2 66.8(12) . . ?
C29 N1 C1 110.1(4) . . ?
C29 N1 H1 125.0(3) . . ?
C1 N1 H1 125.0(2) . . ?
C22 N2 C23 118.8(4) . . ?
C14 N3 C21 110.3(4) . . ?
C14 N3 H3 124.8(3) . . ?
C21 N3 H3 124.8(3) . . ?
C7 N4 C8 118.8(4) . . ?
C29 N5 C2 108.7(4) . . ?
C29 N5 C30 127.9(5) . . ?
C2 N5 C30 123.1(5) . . ?
C14 N6 C16 108.7(4) . . ?
C14 N6 C15 127.8(4) . . ?
C16 N6 C15 123.2(4) . . ?
N1 C1 C2 106.5(4) . . ?
N1 C1 C6 132.3(4) . . ?
C2 C1 C6 121.2(4) . . ?
C1 C2 C3 122.0(5) . . ?
C1 C2 N5 106.5(4) . . ?
C3 C2 N5 131.5(5) . . ?
C4 C3 C2 116.8(5) . . ?
C4 C3 H3 121.6(3) . . ?
C2 C3 H3 121.6(3) . . ?
C5 C4 C3 121.5(5) . . ?
C5 C4 H4 119.2(3) . . ?
C3 C4 H4 119.2(3) . . ?
C4 C5 C6 122.9(5) . . ?
C4 C5 H5 118.6(3) . . ?
C6 C5 H5 118.6(3) . . ?
C5 C6 C1 115.6(4) . . ?
C5 C6 C7 121.7(5) . . ?
C1 C6 C7 122.6(4) . . ?
N4 C7 C6 120.7(4) . . ?
N4 C7 H7 119.7(3) . . ?
C6 C7 H7 119.7(3) . . ?
C9 C8 C13 119.0(4) . . ?
C9 C8 N4 121.3(5) . . ?
C13 C8 N4 119.7(4) . . ?
C10 C9 C8 120.3(5) . . ?
C10 C9 H9 119.8(3) . . ?
C8 C9 H9 119.8(3) . . ?
C11 C10 C9 120.4(5) . . ?
C11 C10 H10 119.8(3) . . ?
C9 C10 H10 119.8(3) . . ?
C10 C11 C12 119.8(5) . . ?
C10 C11 H11 120.1(3) . . ?
C12 C11 H11 120.1(3) . . ?
C11 C12 C13 120.7(5) . . ?
C11 C12 H12 119.6(3) . . ?
C13 C12 H12 119.6(3) . . ?
C12 C13 C8 119.8(5) . . ?
C12 C13 C14 120.5(5) . . ?
C8 C13 C14 119.7(4) . . ?
N3 C14 N6 108.4(4) . . ?
N3 C14 C13 124.9(4) . . ?
N6 C14 C13 126.7(4) . . ?
N6 C15 H15A 109.5(3) . . ?
N6 C15 H15B 109.5(3) . . ?
H15A C15 H15B 109.5 . . ?
N6 C15 H15C 109.5(3) . . ?
H15A C15 H15C 109.5 . . ?
H15B C15 H15C 109.5 . . ?
C17 C16 C21 121.4(5) . . ?
C17 C16 N6 132.0(5) . . ?
C21 C16 N6 106.6(4) . . ?
C18 C17 C16 117.3(5) . . ?
C18 C17 H17 121.3(3) . . ?
C16 C17 H17 121.3(3) . . ?
C17 C18 C19 121.7(5) . . ?
C17 C18 H18 119.1(3) . . ?
C19 C18 H18 119.1(3) . . ?
C18 C19 C20 122.0(5) . . ?
C18 C19 H19 119.0(3) . . ?
C20 C19 H19 119.0(3) . . ?
C21 C20 C19 115.3(5) . . ?
C21 C20 C22 123.4(4) . . ?
C19 C20 C22 121.3(4) . . ?
N3 C21 C16 105.9(4) . . ?
N3 C21 C20 131.9(4) . . ?
C16 C21 C20 122.2(4) . . ?
N2 C22 C20 120.7(4) . . ?
N2 C22 H22 119.7(3) . . ?
C20 C22 H22 119.7(3) . . ?
C28 C23 C24 119.6(5) . . ?
C28 C23 N2 118.7(4) . . ?
C24 C23 N2 121.7(5) . . ?
C25 C24 C23 119.8(6) . . ?
C25 C24 H24 120.1(4) . . ?
C23 C24 H24 120.1(3) . . ?
C26 C25 C24 120.9(6) . . ?
C26 C25 H25 119.6(3) . . ?
C24 C25 H25 119.6(4) . . ?
C25 C26 C27 120.5(5) . . ?
C25 C26 H26 119.8(3) . . ?
C27 C26 H26 119.8(4) . . ?
C26 C27 C28 119.6(6) . . ?
C26 C27 H27 120.2(4) . . ?
C28 C27 H27 120.2(4) . . ?
C23 C28 C27 119.7(5) . . ?
C23 C28 C29 120.6(4) . . ?
C27 C28 C29 119.7(5) . . ?
N1 C29 N5 108.2(4) . . ?
N1 C29 C28 124.9(5) . . ?
N5 C29 C28 126.9(4) . . ?
N5 C30 H30A 109.5(3) . . ?
N5 C30 H30B 109.5(3) . . ?
H30A C30 H30B 109.5 . . ?
N5 C30 H30C 109.5(3) . . ?
H30A C30 H30C 109.5 . . ?
H30B C30 H30C 109.5 . . ?

loop_
_geom_bond_atom_site_label_1
_geom_bond_atom_site_label_2
_geom_bond_distance
_geom_bond_site_symmetry_2
_geom_bond_publ_flag
Cl1 O1 1.396(5) . ?
Cl1 O4 1.423(5) . ?
Cl1 O2 1.424(4) . ?
Cl1 O3 1.433(5) . ?
Cl2 O6 1.356(13) . ?
Cl2 O6A 1.385(12) . ?
Cl2 O5 1.400(4) . ?
Cl2 O7 1.410(9) . ?
Cl2 O8 1.502(8) . ?
Cl2 O7A 1.508(15) . ?
O6 O6A 0.714(14) . ?
O7 O7A 0.851(14) . ?
N1 C29 1.342(6) . ?
N1 C1 1.372(6) . ?
N1 H1 0.86 . ?
N2 C22 1.270(6) . ?
N2 C23 1.413(6) . ?
N3 C14 1.334(6) . ?
N3 C21 1.380(6) . ?
N3 H3 0.86 . ?
N4 C7 1.262(6) . ?
N4 C8 1.423(6) . ?
N5 C29 1.344(6) . ?
N5 C2 1.398(7) . ?
N5 C30 1.477(6) . ?
N6 C14 1.337(6) . ?
N6 C16 1.400(6) . ?
N6 C15 1.470(6) . ?
C1 C2 1.388(6) . ?
C1 C6 1.414(7) . ?
C2 C3 1.390(7) . ?
C3 C4 1.384(8) . ?
C3 H3 0.93 . ?
C4 C5 1.382(7) . ?
C4 H4 0.93 . ?
C5 C6 1.384(7) . ?
C5 H5 0.93 . ?
C6 C7 1.461(7) . ?
C7 H7 0.93 . ?
C8 C9 1.394(7) . ?
C8 C13 1.400(7) . ?
C9 C10 1.390(7) . ?
C9 H9 0.93 . ?
C10 C11 1.377(8) . ?
C10 H10 0.93 . ?
C11 C12 1.381(8) . ?
C11 H11 0.93 . ?
C12 C13 1.391(7) . ?
C12 H12 0.93 . ?
C13 C14 1.470(7) . ?
C15 H15A 0.96 . ?
C15 H15B 0.96 . ?
C15 H15C 0.96 . ?
C16 C17 1.383(7) . ?
C16 C21 1.386(7) . ?
C17 C18 1.362(8) . ?
C17 H17 0.93 . ?
C18 C19 1.390(8) . ?
C18 H18 0.93 . ?
C19 C20 1.397(7) . ?
C19 H19 0.93 . ?
C20 C21 1.392(6) . ?
C20 C22 1.459(7) . ?
C22 H22 0.93 . ?
C23 C28 1.396(7) . ?
C23 C24 1.405(7) . ?
C24 C25 1.381(8) . ?
C24 H24 0.93 . ?
C25 C26 1.380(9) . ?
C25 H25 0.93 . ?
C26 C27 1.381(9) . ?
C26 H26 0.93 . ?
C27 C28 1.414(7) . ?
C27 H27 0.93 . ?
C28 C29 1.464(7) . ?
C30 H30A 0.96 . ?
C30 H30B 0.96 . ?
C30 H30C 0.96 . ?
